data_7219948
loop_
_publ_author_name
'Hussain, Akhtar'
'Sarkar, Tukki'
'Banerjee, Samya'

_publ_section_title
;
 Significant photocytotoxic effect of an iron(III) complex of a Schiff
 base ligand derived from vitamin B6 and thiosemicarbazide in visible
 light
;
_journal_name_full 'RSC Adv.'
_journal_paper_doi 10.1039/C5RA04207K
_journal_year 2015
_chemical_formula_moiety 'C19 H24 Fe N9 O4 S2'
_chemical_formula_sum 'C19 H24 Fe N9 O4 S2'
_chemical_formula_weight 562.44
_chemical_name_systematic
;
 ?
;
_space_group_IT_number 2
_symmetry_cell_setting triclinic
_symmetry_space_group_name_Hall '-P 1'
_symmetry_space_group_name_H-M 'P -1'
_atom_sites_solution_hydrogens geom
_atom_sites_solution_primary direct
_atom_sites_solution_secondary difmap
_audit_creation_method SHELXL-97
_audit_update_record
;
2014-06-19 deposited with the CCDC.
2015-03-18 downloaded from the CCDC.
;
_cell_angle_alpha 87.529(5)
_cell_angle_beta 86.832(5)
_cell_angle_gamma 89.597(5)
_cell_formula_units_Z 2
_cell_length_a 9.629(5)
_cell_length_b 10.871(5)
_cell_length_c 11.758(5)
_cell_measurement_temperature 293(2)
_cell_volume 1227.8(10)
_computing_cell_refinement 'Bruker Smart'
_computing_data_collection 'Bruker Smart'
_computing_data_reduction 'Bruker Saint'
_computing_molecular_graphics 'Ortep-3 for Windows (Farrugia, 1997)'
_computing_publication_material 'WinGX publication routines (Farrugia, 1999)'
_computing_structure_refinement 'SHELXL-97 (Sheldrick, 2008)'
_computing_structure_solution 'SHELXL-97 (Sheldrick, 1997)'
_diffrn_ambient_temperature 293(2)
_diffrn_detector_area_resol_mean 0.3
_diffrn_measured_fraction_theta_full 0.986
_diffrn_measured_fraction_theta_max 0.986
_diffrn_measurement_device_type 'Bruker Smart CCD Area Detector'
_diffrn_measurement_method 'omega scans'
_diffrn_radiation_monochromator graphite
_diffrn_radiation_source 'fine-focus sealed tube'
_diffrn_radiation_type MoK\a
_diffrn_radiation_wavelength 0.71073
_diffrn_reflns_av_R_equivalents 0.0302
_diffrn_reflns_av_sigmaI/netI 0.0255
_diffrn_reflns_limit_h_max 12
_diffrn_reflns_limit_h_min -13
_diffrn_reflns_limit_k_max 15
_diffrn_reflns_limit_k_min -15
_diffrn_reflns_limit_l_max 16
_diffrn_reflns_limit_l_min -16
_diffrn_reflns_number 25695
_diffrn_reflns_theta_full 29.93
_diffrn_reflns_theta_max 29.93
_diffrn_reflns_theta_min 1.74
_exptl_absorpt_coefficient_mu 0.830
_exptl_absorpt_correction_T_max 0.8516
_exptl_absorpt_correction_T_min 0.7325
_exptl_absorpt_correction_type empirical
_exptl_absorpt_process_details SADABS(Sheldrick,1997)
_exptl_crystal_colour Brown
_exptl_crystal_density_diffrn 1.521
_exptl_crystal_density_method 'not measured'
_exptl_crystal_description Block
_exptl_crystal_F_000 582
_exptl_crystal_size_max 0.40
_exptl_crystal_size_mid 0.30
_exptl_crystal_size_min 0.20
_refine_diff_density_max 0.927
_refine_diff_density_min -0.570
_refine_diff_density_rms 0.082
_refine_ls_extinction_method none
_refine_ls_goodness_of_fit_ref 1.052
_refine_ls_hydrogen_treatment constr
_refine_ls_matrix_type full
_refine_ls_number_parameters 316
_refine_ls_number_reflns 7027
_refine_ls_number_restraints 0
_refine_ls_restrained_S_all 1.052
_refine_ls_R_factor_all 0.0486
_refine_ls_R_factor_gt 0.0415
_refine_ls_shift/su_max 0.002
_refine_ls_shift/su_mean 0.000
_refine_ls_structure_factor_coef Fsqd
_refine_ls_weighting_details 'calc w=1/[\s^2^(Fo^2^)+(0.0741P)^2^+0.6426P] where P=(Fo^2^+2Fc^2^)/3'
_refine_ls_weighting_scheme calc
_refine_ls_wR_factor_gt 0.1219
_refine_ls_wR_factor_ref 0.1319
_reflns_number_gt 6086
_reflns_number_total 7027
_reflns_threshold_expression >2\s(I)
_cod_data_source_file c5ra04207k2.cif
_cod_data_source_block akhpyac
_cod_depositor_comments
;
The following automatic conversions were performed:

'_symmetry_cell_setting' value 'Triclinic' changed to 'triclinic'
according to
/usr/data/users/saulius/crontab/automatic-downloads/rss-feeds/RSC/lib/dictionaries/cif_core.dic
dictionary named 'cif_core.dic' version 2.4.2 from 2011-04-26.

Automatic conversion script
Id: cif_fix_values 3105 2015-03-04 15:46:00Z robertas 
;
_cod_original_sg_symbol_H-M P-1
_cod_database_code 7219948

loop_
_symmetry_equiv_pos_as_xyz
'x, y, z'
'-x, -y, -z'

loop_
_atom_site_label
_atom_site_type_symbol
_atom_site_fract_x
_atom_site_fract_y
_atom_site_fract_z
_atom_site_U_iso_or_equiv
_atom_site_adp_type
_atom_site_occupancy
_atom_site_symmetry_multiplicity
_atom_site_calc_flag
_atom_site_refinement_flags
Fe01 Fe 0.75589(3) 0.44461(2) 0.255301(19) 0.02924(9) Uani 1 1 d .
S2 S 0.92502(6) 0.30679(5) 0.26591(4) 0.04052(13) Uani 1 1 d .
S1 S 0.58351(6) 0.30993(5) 0.25740(4) 0.03936(12) Uani 1 1 d .
N5 N 0.62851(16) 0.57830(15) 0.20585(13) 0.0321(3) Uani 1 1 d .
N3 N 0.63424(19) 0.35699(17) 0.47576(14) 0.0399(4) Uani 1 1 d .
N6 N 0.79373(16) 0.44155(15) 0.09280(12) 0.0321(3) Uani 1 1 d .
N1 N 0.88260(16) 0.57870(15) 0.29416(13) 0.0325(3) Uani 1 1 d .
N2 N 0.71852(16) 0.44273(14) 0.41783(12) 0.0305(3) Uani 1 1 d .
C13 C 0.63336(19) 0.60048(18) 0.09143(15) 0.0337(4) Uani 1 1 d .
N8 N 1.0403(2) 0.2062(2) 0.08350(19) 0.0609(6) Uani 1 1 d .
H3N H 1.0568 0.1967 0.0118 0.073 Uiso 1 1 calc R
H4N H 1.0830 0.1612 0.1325 0.073 Uiso 1 1 calc R
C14 C 0.72772(19) 0.51940(19) 0.02750(14) 0.0335(4) Uani 1 1 d .
N7 N 0.88390(19) 0.35896(17) 0.04224(14) 0.0401(4) Uani 1 1 d .
C6 C 0.77876(19) 0.52420(18) 0.47616(14) 0.0321(3) Uani 1 1 d .
C5 C 0.87289(19) 0.60434(18) 0.40664(15) 0.0330(3) Uani 1 1 d .
N4 N 0.4898(3) 0.1970(2) 0.4507(2) 0.0649(6) Uani 1 1 d .
H1N H 0.4800 0.1852 0.5235 0.078 Uiso 1 1 calc R
H2N H 0.4473 0.1504 0.4068 0.078 Uiso 1 1 calc R
C1 C 0.9713(2) 0.6437(2) 0.22315(17) 0.0403(4) Uani 1 1 d .
H1 H 0.9767 0.6268 0.1462 0.048 Uiso 1 1 calc R
C4 C 0.9519(2) 0.6970(2) 0.44752(19) 0.0437(4) Uani 1 1 d .
H4 H 0.9431 0.7155 0.5241 0.052 Uiso 1 1 calc R
C8 C 0.5710(2) 0.2877(2) 0.40582(18) 0.0410(4) Uani 1 1 d .
C15 C 0.7422(2) 0.5253(2) -0.09938(16) 0.0453(5) Uani 1 1 d .
H15C H 0.8089 0.4648 -0.1246 0.068 Uiso 1 1 calc R
H15A H 0.7733 0.6058 -0.1257 0.068 Uiso 1 1 calc R
H15B H 0.6539 0.5090 -0.1296 0.068 Uiso 1 1 calc R
N9 N 0.2728(3) 0.0485(2) 0.2693(3) 0.0706(7) Uani 1 1 d .
C9 C 0.5425(2) 0.64455(19) 0.27300(17) 0.0385(4) Uani 1 1 d .
H9 H 0.5397 0.6284 0.3514 0.046 Uiso 1 1 calc R
C7 C 0.7578(2) 0.5341(2) 0.60150(16) 0.0422(4) Uani 1 1 d .
H7A H 0.6921 0.4732 0.6312 0.063 Uiso 1 1 calc R
H7B H 0.7228 0.6147 0.6181 0.063 Uiso 1 1 calc R
H7C H 0.8448 0.5208 0.6363 0.063 Uiso 1 1 calc R
C11 C 0.4627(3) 0.7596(2) 0.1128(2) 0.0530(6) Uani 1 1 d .
H11 H 0.4064 0.8207 0.0816 0.064 Uiso 1 1 calc R
C12 C 0.5514(2) 0.6920(2) 0.04239(19) 0.0458(5) Uani 1 1 d .
H12 H 0.5561 0.7075 -0.0361 0.055 Uiso 1 1 calc R
C10 C 0.4580(2) 0.7360(2) 0.2293(2) 0.0478(5) Uani 1 1 d .
H10 H 0.3990 0.7809 0.2775 0.057 Uiso 1 1 calc R
C16 C 0.9483(2) 0.2909(2) 0.11883(17) 0.0405(4) Uani 1 1 d .
C2 C 1.0540(2) 0.7338(2) 0.2603(2) 0.0495(5) Uani 1 1 d .
H2 H 1.1164 0.7757 0.2096 0.059 Uiso 1 1 calc R
O4 O 0.8121(4) -0.1485(3) 0.1411(3) 0.1185(12) Uani 1 1 d .
O3 O 0.3491(4) -0.0015(3) 0.3384(3) 0.1155(12) Uani 1 1 d .
O1 O 0.2137(5) -0.0060(3) 0.2000(3) 0.1346(14) Uani 1 1 d .
C3 C 1.0440(3) 0.7618(2) 0.3735(2) 0.0507(5) Uani 1 1 d .
H3 H 1.0986 0.8236 0.3999 0.061 Uiso 1 1 calc R
O2 O 0.2562(5) 0.1586(3) 0.2701(4) 0.1543(18) Uani 1 1 d .
C17 C 0.7399(5) -0.0344(4) 0.2959(4) 0.0968(12) Uani 1 1 d .
H17A H 0.7890 -0.0975 0.3371 0.145 Uiso 1 1 calc R
H17B H 0.6431 -0.0368 0.3200 0.145 Uiso 1 1 calc R
H17C H 0.7772 0.0447 0.3106 0.145 Uiso 1 1 calc R
C18 C 0.7558(4) -0.0547(3) 0.1748(3) 0.0740(8) Uani 1 1 d .
C19 C 0.6910(6) 0.0294(4) 0.0935(4) 0.1119(16) Uani 1 1 d .
H19A H 0.7094 0.0017 0.0177 0.168 Uiso 1 1 calc R
H19B H 0.7285 0.1105 0.0986 0.168 Uiso 1 1 calc R
H19C H 0.5924 0.0316 0.1105 0.168 Uiso 1 1 calc R

loop_
_atom_site_aniso_label
_atom_site_aniso_U_11
_atom_site_aniso_U_22
_atom_site_aniso_U_33
_atom_site_aniso_U_23
_atom_site_aniso_U_13
_atom_site_aniso_U_12
Fe01 0.03173(14) 0.03666(15) 0.01935(13) -0.00345(9) -0.00047(9) 0.00421(10)
S2 0.0431(3) 0.0493(3) 0.0295(2) -0.00449(19) -0.00523(18) 0.0140(2)
S1 0.0435(3) 0.0445(3) 0.0309(2) -0.00586(18) -0.00558(18) -0.0030(2)
N5 0.0328(7) 0.0381(8) 0.0255(7) -0.0030(6) -0.0016(5) 0.0041(6)
N3 0.0484(9) 0.0443(9) 0.0263(7) -0.0031(6) 0.0049(6) -0.0070(7)
N6 0.0332(7) 0.0409(8) 0.0222(6) -0.0053(6) 0.0009(5) 0.0028(6)
N1 0.0326(7) 0.0395(8) 0.0252(7) -0.0011(6) -0.0001(5) 0.0029(6)
N2 0.0335(7) 0.0367(7) 0.0210(6) -0.0020(5) 0.0005(5) 0.0023(6)
C13 0.0338(8) 0.0412(9) 0.0263(8) -0.0014(7) -0.0033(6) 0.0007(7)
N8 0.0685(14) 0.0682(14) 0.0456(11) -0.0114(10) 0.0019(10) 0.0328(11)
C14 0.0341(8) 0.0451(10) 0.0213(7) -0.0026(7) -0.0013(6) 0.0002(7)
N7 0.0443(9) 0.0492(9) 0.0265(7) -0.0090(6) 0.0034(6) 0.0107(7)
C6 0.0342(8) 0.0409(9) 0.0215(7) -0.0038(6) -0.0015(6) 0.0053(7)
C5 0.0330(8) 0.0395(9) 0.0268(8) -0.0023(7) -0.0029(6) 0.0041(7)
N4 0.0833(16) 0.0642(14) 0.0467(11) -0.0071(10) 0.0093(11) -0.0330(12)
C1 0.0381(10) 0.0495(11) 0.0320(9) 0.0045(8) 0.0037(7) 0.0022(8)
C4 0.0475(11) 0.0481(11) 0.0367(10) -0.0053(8) -0.0083(8) -0.0040(9)
C8 0.0446(11) 0.0443(10) 0.0337(9) -0.0041(8) 0.0047(8) -0.0036(8)
C15 0.0478(11) 0.0661(14) 0.0217(8) -0.0002(8) -0.0006(7) 0.0031(10)
N9 0.0689(15) 0.0572(14) 0.0876(19) -0.0128(13) -0.0129(14) -0.0014(12)
C9 0.0391(9) 0.0448(10) 0.0317(9) -0.0064(7) 0.0008(7) 0.0065(8)
C7 0.0476(11) 0.0560(12) 0.0235(8) -0.0080(8) -0.0005(7) 0.0006(9)
C11 0.0539(13) 0.0504(13) 0.0546(14) 0.0027(10) -0.0098(11) 0.0171(10)
C12 0.0507(12) 0.0511(12) 0.0355(10) 0.0045(8) -0.0082(9) 0.0080(9)
C10 0.0454(11) 0.0484(12) 0.0499(12) -0.0095(9) -0.0020(9) 0.0142(9)
C16 0.0411(10) 0.0468(11) 0.0338(9) -0.0087(8) 0.0020(7) 0.0079(8)
C2 0.0423(11) 0.0515(12) 0.0532(13) 0.0084(10) 0.0018(9) -0.0062(9)
O4 0.134(3) 0.113(2) 0.110(2) -0.0260(19) -0.013(2) 0.064(2)
O3 0.145(3) 0.0779(17) 0.131(3) -0.0238(17) -0.064(2) 0.0361(18)
O1 0.185(4) 0.107(2) 0.120(3) -0.008(2) -0.065(3) -0.045(2)
C3 0.0485(12) 0.0494(12) 0.0551(13) -0.0017(10) -0.0095(10) -0.0102(10)
O2 0.176(4) 0.0748(19) 0.223(5) -0.023(2) -0.097(4) 0.023(2)
C17 0.113(3) 0.091(3) 0.085(3) -0.014(2) 0.002(2) 0.016(2)
C18 0.077(2) 0.0675(18) 0.076(2) -0.0003(16) -0.0020(16) 0.0145(15)
C19 0.160(5) 0.071(2) 0.106(3) -0.006(2) -0.022(3) 0.024(3)

loop_
_atom_type_symbol
_atom_type_description
_atom_type_scat_dispersion_real
_atom_type_scat_dispersion_imag
_atom_type_scat_source
C C 0.0033 0.0016 'International Tables Vol C Tables 4.2.6.8 and 6.1.1.4'
H H 0.0000 0.0000 'International Tables Vol C Tables 4.2.6.8 and 6.1.1.4'
N N 0.0061 0.0033 'International Tables Vol C Tables 4.2.6.8 and 6.1.1.4'
O O 0.0106 0.0060 'International Tables Vol C Tables 4.2.6.8 and 6.1.1.4'
S S 0.1246 0.1234 'International Tables Vol C Tables 4.2.6.8 and 6.1.1.4'
Fe Fe 0.3463 0.8444 'International Tables Vol C Tables 4.2.6.8 and 6.1.1.4'

loop_
_geom_angle_atom_site_label_1
_geom_angle_atom_site_label_2
_geom_angle_atom_site_label_3
_geom_angle
N2 Fe01 N6 178.40(7)
N2 Fe01 N5 100.58(7)
N6 Fe01 N5 80.68(7)
N2 Fe01 N1 80.39(7)
N6 Fe01 N1 100.72(7)
N5 Fe01 N1 85.96(8)
N2 Fe01 S2 93.61(5)
N6 Fe01 S2 85.23(5)
N5 Fe01 S2 164.91(5)
N1 Fe01 S2 91.41(6)
N2 Fe01 S1 84.87(5)
N6 Fe01 S1 94.16(5)
N5 Fe01 S1 90.27(6)
N1 Fe01 S1 163.83(5)
S2 Fe01 S1 96.14(5)
C16 S2 Fe01 95.36(7)
C8 S1 Fe01 94.88(7)
C9 N5 C13 119.65(17)
C9 N5 Fe01 126.82(13)
C13 N5 Fe01 113.53(12)
C8 N3 N2 111.75(16)
C14 N6 N7 118.45(15)
C14 N6 Fe01 118.34(12)
N7 N6 Fe01 123.19(12)
C1 N1 C5 119.08(17)
C1 N1 Fe01 127.59(14)
C5 N1 Fe01 113.32(13)
C6 N2 N3 118.33(15)
C6 N2 Fe01 118.66(13)
N3 N2 Fe01 122.99(12)
N5 C13 C12 121.03(18)
N5 C13 C14 114.34(16)
C12 C13 C14 124.62(18)
N6 C14 C13 113.08(15)
N6 C14 C15 124.54(18)
C13 C14 C15 122.36(17)
C16 N7 N6 111.53(16)
N2 C6 C5 113.29(16)
N2 C6 C7 124.21(18)
C5 C6 C7 122.48(17)
N1 C5 C4 120.70(18)
N1 C5 C6 114.18(16)
C4 C5 C6 125.08(18)
N1 C1 C2 122.2(2)
C3 C4 C5 119.4(2)
N3 C8 N4 118.2(2)
N3 C8 S1 123.79(16)
N4 C8 S1 118.01(17)
O1 N9 O2 117.4(4)
O1 N9 O3 123.7(3)
O2 N9 O3 118.9(3)
N5 C9 C10 122.02(19)
C10 C11 C12 119.9(2)
C11 C12 C13 118.7(2)
C9 C10 C11 118.7(2)
N7 C16 N8 119.02(19)
N7 C16 S2 124.09(15)
N8 C16 S2 116.87(17)
C1 C2 C3 119.3(2)
C2 C3 C4 119.2(2)
O4 C18 C17 120.2(4)
O4 C18 C19 119.4(4)
C17 C18 C19 120.1(4)

loop_
_geom_bond_atom_site_label_1
_geom_bond_atom_site_label_2
_geom_bond_distance
Fe01 N2 1.9242(16)
Fe01 N6 1.9269(17)
Fe01 N5 1.9838(17)
Fe01 N1 1.9915(18)
Fe01 S2 2.2101(10)
Fe01 S1 2.2194(10)
S2 C16 1.747(2)
S1 C8 1.749(2)
N5 C9 1.340(2)
N5 C13 1.355(2)
N3 C8 1.315(3)
N3 N2 1.373(2)
N6 C14 1.304(2)
N6 N7 1.375(2)
N1 C1 1.343(3)
N1 C5 1.361(2)
N2 C6 1.302(2)
C13 C12 1.391(3)
C13 C14 1.462(3)
N8 C16 1.337(3)
C14 C15 1.489(3)
N7 C16 1.319(3)
C6 C5 1.455(3)
C6 C7 1.485(2)
C5 C4 1.385(3)
N4 C8 1.335(3)
C1 C2 1.368(3)
C4 C3 1.382(3)
N9 O1 1.198(4)
N9 O2 1.206(4)
N9 O3 1.232(4)
C9 C10 1.380(3)
C11 C10 1.382(4)
C11 C12 1.386(3)
C2 C3 1.377(4)
O4 C18 1.222(4)
C17 C18 1.450(5)
C18 C19 1.457(5)
